data_4300155
loop_
_publ_author_name
'Christopher J. Chang'
'Yongqi Deng'
'Alan F. Heyduk'
'C. K. Chang'
'Daniel G. Nocera'

_publ_section_title
;
Xanthene-Bridged Cofacial Bisporphyrins
;
_journal_name_full 'Inorganic Chemistry'
_journal_page_first 959
_journal_page_last 966
_journal_paper_doi 10.1021/ic990987+
_journal_volume 39
_journal_year 2000
_chemical_formula_sum 'C79 H75.5 N8 O Zn2'
_chemical_formula_weight 1283.71
_chemical_name_common Zn2DPX
_space_group_IT_number 2
_space_group_name_Hall '-P 1'
_space_group_name_H-M_alt 'P -1'
_symmetry_cell_setting triclinic
_symmetry_space_group_name_Hall '-P 1'
_symmetry_space_group_name_H-M 'P -1'
_cell_angle_alpha 101.71(2)
_cell_angle_beta 100.88(2)
_cell_angle_gamma 101.798(12)
_cell_formula_units_Z 2
_cell_length_a 11.267(3)
_cell_length_b 14.994(3)
_cell_length_c 20.487(5)
_cell_measurement_temperature 183(2)
_cell_volume 3220.6(14)
_diffrn_ambient_temperature 183(2)
_exptl_crystal_density_diffrn 1.324
_refine_ls_R_factor_obs 0.0565
_refine_ls_wR_factor_obs 0.1355
_cod_depositor_comments
;
The following automatic conversions were performed:
'_symmetry_cell_setting' value 'Triclinic' changed to 'triclinic'
according to '/home/saulius/struct/CIF-dictionaries/cif_core.dic'
dictionary named 'cif_core.dic' version 2.4.1 from 2010-06-29.

Automatic conversion script
Id: cif_fix_enum 1527 2010-12-29 10:47:43Z saulius 
;
_cod_original_formula_sum 'C79 H75.50 N8 O Zn2'
_cod_database_code 4300155

loop_
_symmetry_equiv_pos_as_xyz
'x, y, z'
'-x, -y, -z'

loop_
_atom_site_aniso_label
_atom_site_aniso_U_11
_atom_site_aniso_U_22
_atom_site_aniso_U_33
_atom_site_aniso_U_23
_atom_site_aniso_U_13
_atom_site_aniso_U_12
ZnA 0.0241(3) 0.0237(3) 0.0300(3) 0.0062(2) 0.0010(2) 0.0065(2)
ZnB 0.0283(3) 0.0282(3) 0.0296(3) 0.0071(2) 0.0008(2) 0.0076(2)
N1A 0.024(2) 0.026(2) 0.029(2) 0.005(2) 0.004(2) 0.006(2)
N1B 0.027(2) 0.031(2) 0.030(2) 0.011(2) 0.002(2) 0.008(2)
N2B 0.034(2) 0.031(2) 0.031(2) 0.009(2) -0.001(2) 0.009(2)
N2A 0.027(2) 0.032(2) 0.035(2) 0.008(2) 0.000(2) 0.005(2)
N3B 0.034(2) 0.030(2) 0.028(2) 0.008(2) 0.005(2) 0.011(2)
N3A 0.026(2) 0.028(2) 0.032(2) 0.008(2) 0.002(2) 0.009(2)
N4B 0.024(2) 0.019(2) 0.029(2) 0.007(2) 0.005(2) 0.006(2)
N4B 0.029(2) 0.029(2) 0.026(2) 0.009(2) 0.004(2) 0.006(2)
O 0.027(2) 0.045(2) 0.035(2) 0.021(2) 0.009(2) 0.018(2)
C1B 0.022(2) 0.038(3) 0.026(3) 0.010(2) 0.007(2) 0.011(2)
C1A 0.023(2) 0.025(3) 0.029(3) 0.009(2) 0.006(2) 0.012(2)
C1C 0.031(3) 0.022(2) 0.033(3) 0.009(2) 0.007(2) 0.008(2)
C2B 0.030(3) 0.029(3) 0.031(3) 0.011(2) 0.010(2) 0.011(2)
C2C 0.033(3) 0.031(3) 0.036(3) 0.006(2) 0.012(2) 0.010(2)
C2A 0.026(3) 0.026(3) 0.031(3) 0.010(2) 0.011(2) 0.009(2)
C3C 0.038(3) 0.044(3) 0.034(3) 0.016(3) 0.015(2) 0.009(3)
C3B 0.033(3) 0.033(3) 0.036(3) 0.010(2) 0.005(2) 0.013(2)
C3A 0.033(3) 0.023(3) 0.043(3) 0.009(2) 0.014(2) 0.008(2)
C4B 0.039(3) 0.025(3) 0.038(3) 0.009(2) 0.014(2) 0.010(2)
C4A 0.030(3) 0.025(3) 0.038(3) 0.004(2) 0.007(2) 0.005(2)
C4C 0.042(3) 0.036(3) 0.035(3) 0.018(2) 0.005(2) 0.010(2)
C5A 0.027(3) 0.026(3) 0.032(3) 0.004(2) 0.006(2) 0.004(2)
C5B 0.032(3) 0.032(3) 0.031(3) 0.008(2) 0.004(2) 0.009(2)
C5C 0.033(3) 0.025(3) 0.031(3) 0.007(2) 0.006(2) 0.009(2)
C6A 0.031(3) 0.031(3) 0.033(3) 0.002(2) 0.005(2) 0.004(2)
C6B 0.031(3) 0.028(3) 0.033(3) 0.006(2) 0.003(2) 0.001(2)
C6C 0.027(3) 0.026(3) 0.029(3) 0.013(2) 0.008(2) 0.005(2)
C7A 0.029(3) 0.034(3) 0.032(3) 0.006(2) 0.001(2) 0.004(2)
C7B 0.030(3) 0.035(3) 0.028(3) 0.008(2) 0.002(2) 0.009(2)
C7C 0.027(3) 0.036(3) 0.029(3) 0.007(2) 0.003(2) 0.010(2)
C8A 0.037(3) 0.048(4) 0.057(4) 0.010(3) -0.019(3) 0.000(3)
C8B 0.032(3) 0.040(3) 0.030(3) 0.009(2) -0.002(2) 0.009(2)
C8C 0.027(3) 0.057(4) 0.044(3) 0.021(3) 0.012(2) 0.014(3)
C9A 0.046(4) 0.050(4) 0.095(5) 0.015(4) -0.042(4) 0.006(3)
C9B 0.031(3) 0.045(3) 0.031(3) 0.010(2) 0.001(2) 0.014(2)
C9C 0.032(3) 0.068(4) 0.051(4) 0.022(3) 0.013(3) 0.026(3)
C10B 0.035(3) 0.038(3) 0.034(3) 0.012(2) 0.005(2) 0.015(2)
C10A 0.039(3) 0.036(3) 0.060(4) 0.013(3) -0.016(3) 0.008(3)
C10C 0.040(3) 0.053(4) 0.047(3) 0.019(3) 0.007(3) 0.029(3)
C11A 0.047(4) 0.039(4) 0.082(5) 0.013(3) -0.031(3) 0.013(3)
C11B 0.038(3) 0.036(3) 0.035(3) 0.014(2) 0.005(2) 0.018(3)
C11C 0.031(3) 0.036(3) 0.031(3) 0.010(2) 0.005(2) 0.017(2)
C12A 0.040(3) 0.035(3) 0.055(4) 0.013(3) -0.004(3) 0.012(3)
C12B 0.037(3) 0.034(3) 0.032(3) 0.014(2) 0.010(2) 0.014(2)
C12C 0.024(3) 0.037(3) 0.033(3) 0.012(2) 0.005(2) 0.012(2)
C13B 0.041(3) 0.031(3) 0.045(3) 0.014(2) 0.018(3) 0.014(2)
C13A 0.043(4) 0.034(3) 0.075(4) 0.018(3) -0.010(3) 0.014(3)
C13C 0.029(3) 0.037(3) 0.044(3) 0.020(2) 0.005(2) 0.015(2)
C14B 0.041(3) 0.027(3) 0.046(3) 0.011(2) 0.015(3) 0.006(2)
C14A 0.039(3) 0.025(3) 0.045(3) 0.009(2) 0.007(3) 0.012(2)
C14C 0.063(4) 0.039(4) 0.099(5) 0.026(4) 0.033(4) 0.027(3)
C15B 0.036(3) 0.027(3) 0.035(3) 0.009(2) 0.012(2) 0.003(2)
C15A 0.032(3) 0.027(3) 0.026(3) 0.011(2) 0.010(2) 0.010(2)
C15C 0.040(3) 0.096(5) 0.049(4) 0.040(4) 0.009(3) 0.031(3)
C16B 0.029(3) 0.028(3) 0.037(3) 0.002(2) 0.006(2) 0.000(2)
C16A 0.029(3) 0.024(3) 0.028(3) 0.007(2) 0.007(2) 0.004(2)
C17B 0.024(3) 0.036(3) 0.030(3) 0.008(2) 0.007(2) 0.001(2)
C17A 0.027(3) 0.029(3) 0.027(3) 0.010(2) 0.008(2) 0.008(2)
C18B 0.024(3) 0.041(3) 0.030(3) 0.005(2) 0.005(2) 0.003(2)
C18A 0.024(3) 0.030(3) 0.024(3) 0.004(2) 0.005(2) 0.004(2)
C19A 0.024(3) 0.031(3) 0.030(3) 0.009(2) 0.006(2) 0.007(2)
C19B 0.026(3) 0.045(3) 0.025(3) 0.010(2) 0.003(2) 0.006(2)
C20B 0.025(3) 0.040(3) 0.029(3) 0.011(2) 0.007(2) 0.009(2)
C20A 0.024(3) 0.030(3) 0.023(2) 0.010(2) 0.005(2) 0.008(2)
C31 0.059(4) 0.022(3) 0.058(4) 0.010(3) 0.002(3) 0.011(3)
C32 0.059(4) 0.039(3) 0.055(4) 0.008(3) 0.002(3) 0.026(3)
C41 0.036(3) 0.032(3) 0.061(4) 0.010(3) 0.009(3) 0.006(2)
C42 0.063(5) 0.050(4) 0.120(7) 0.008(4) 0.034(5) -0.007(4)
C43 0.044(3) 0.033(3) 0.043(3) 0.005(2) 0.006(3) 0.014(3)
C44 0.065(4) 0.039(3) 0.058(4) 0.008(3) 0.015(3) 0.012(3)
C81 0.044(4) 0.046(4) 0.069(4) 0.012(3) -0.026(3) -0.002(3)
C82 0.039(3) 0.045(3) 0.046(3) 0.004(3) -0.010(3) 0.007(3)
C91 0.056(5) 0.108(7) 0.135(8) -0.050(6) 0.036(5) -0.028(5)
C92 0.157(10) 0.109(8) 0.070(6) 0.035(5) 0.035(6) -0.001(7)
C93 0.035(3) 0.051(3) 0.037(3) 0.012(3) -0.005(2) 0.018(3)
C94 0.055(4) 0.100(6) 0.058(4) 0.046(4) 0.010(3) 0.039(4)
C131 0.077(6) 0.041(4) 0.182(11) 0.033(5) -0.072(7) 0.009(4)
C132 0.044(7) 0.066(8) 0.039(7) 0.023(6) 0.011(5) 0.038(6)
C132 0.064(9) 0.091(11) 0.057(8) 0.037(8) 0.026(7) 0.047(9)
C133 0.049(3) 0.034(3) 0.052(3) 0.019(3) 0.017(3) 0.021(3)
C134 0.087(5) 0.062(4) 0.069(4) 0.039(4) 0.032(4) 0.040(4)
C141 0.054(4) 0.027(3) 0.055(4) 0.013(3) 0.007(3) 0.016(3)
C142 0.051(4) 0.032(3) 0.076(4) 0.010(3) 0.014(3) 0.006(3)
C181 0.025(3) 0.027(3) 0.036(3) 0.008(2) -0.001(2) 0.004(2)
C182 0.044(3) 0.043(3) 0.047(3) -0.004(3) 0.007(3) 0.007(3)
C183 0.035(3) 0.044(3) 0.035(3) 0.006(3) -0.003(2) 0.001(3)
C184 0.051(4) 0.091(5) 0.043(4) 0.021(4) 0.004(3) -0.019(4)
C191 0.031(3) 0.037(3) 0.041(3) 0.011(2) -0.006(2) 0.009(2)
C192 0.037(3) 0.055(4) 0.039(3) 0.013(3) -0.005(3) 0.005(3)

loop_
_atom_site_label
_atom_site_type_symbol
_atom_site_fract_x
_atom_site_fract_y
_atom_site_fract_z
_atom_site_U_iso_or_equiv
_atom_site_thermal_displace_type
_atom_site_occupancy
_atom_site_calc_flag
_atom_site_refinement_flags
_atom_site_disorder_group
ZnA Zn 1.21126(5) 0.16584(4) 0.25835(3) 0.0267(2) Uani 1 d . .
ZnB Zn 0.91026(5) 0.12018(4) 0.30953(3) 0.0295(2) Uani 1 d . .
N1A N 1.2145(3) 0.3006(3) 0.2513(2) 0.0270(9) Uani 1 d . .
N1B N 0.9049(4) 0.2572(3) 0.3217(2) 0.0294(9) Uani 1 d . .
N2B N 1.0756(4) 0.1591(3) 0.3829(2) 0.0327(10) Uani 1 d . .
N2A N 1.3782(4) 0.2117(3) 0.3293(2) 0.0327(10) Uani 1 d . .
N3B N 0.9046(4) -0.0173(3) 0.3081(2) 0.0306(9) Uani 1 d . .
N3A N 1.2197(4) 0.0305(3) 0.2559(2) 0.0291(9) Uani 1 d . .
N4B N 1.0516(3) 0.1205(3) 0.1816(2) 0.0242(9) Uani 1 d . .
N4B N 0.7438(4) 0.0813(3) 0.2386(2) 0.0282(9) Uani 1 d . .
O O 0.8148(3) 0.3265(2) 0.1520(2) 0.0324(8) Uani 1 d . .
C1B C 0.7115(4) 0.2374(3) 0.2346(2) 0.0275(11) Uani 1 d . .
C1A C 1.0352(4) 0.2707(3) 0.1529(2) 0.0246(10) Uani 1 d . .
C1C C 0.9778(4) 0.3134(3) 0.0981(2) 0.0280(11) Uani 1 d . .
C2B C 0.8122(4) 0.2914(3) 0.2895(2) 0.0287(11) Uani 1 d . .
C2C C 1.0348(5) 0.3261(3) 0.0458(2) 0.0327(12) Uani 1 d . .
H2CA H 1.1108(5) 0.3085(3) 0.0444(2) 0.039 Uiso 1 calc R .
C2A C 1.1357(4) 0.3308(3) 0.2055(2) 0.0262(11) Uani 1 d . .
C3C C 0.9815(5) 0.3648(4) -0.0051(3) 0.0370(12) Uani 1 d . .
H3CA H 1.0204(5) 0.3720(4) -0.0417(3) 0.044 Uiso 1 calc R .
C3B C 0.8383(5) 0.3931(4) 0.3191(3) 0.0339(12) Uani 1 d . .
C3A C 1.1757(5) 0.4336(3) 0.2192(3) 0.0324(12) Uani 1 d . .
C4B C 0.9476(5) 0.4171(3) 0.3682(3) 0.0330(12) Uani 1 d . .
C4A C 1.2786(5) 0.4623(3) 0.2729(3) 0.0323(12) Uani 1 d . .
C4C C 0.8731(5) 0.3927(4) -0.0029(3) 0.0367(13) Uani 1 d . .
H4CA H 0.8391(5) 0.4200(4) -0.0377(3) 0.044 Uiso 1 calc R .
C5A C 1.3021(4) 0.3790(3) 0.2927(2) 0.0297(11) Uani 1 d . .
C5B C 0.9900(5) 0.3328(3) 0.3682(2) 0.0322(12) Uani 1 d . .
C5C C 0.8121(5) 0.3819(3) 0.0490(2) 0.0297(11) Uani 1 d . .
C6A C 1.4027(5) 0.3801(4) 0.3440(3) 0.0333(12) Uani 1 d . .
H6AA H 1.4520(5) 0.4404(4) 0.3704(3) 0.040 Uiso 1 calc R .
C6B C 1.0998(5) 0.3288(3) 0.4111(2) 0.0328(12) Uani 1 d . .
H6BA H 1.1531(5) 0.3875(3) 0.4381(2) 0.039 Uiso 1 calc R .
C6C C 0.8673(4) 0.3420(3) 0.0984(2) 0.0269(11) Uani 1 d . .
C7A C 1.4395(5) 0.3036(4) 0.3613(3) 0.0335(12) Uani 1 d . .
C7B C 1.1404(5) 0.2498(3) 0.4189(2) 0.0316(12) Uani 1 d . .
C7C C 0.6379(4) 0.2903(3) 0.1947(2) 0.0308(11) Uani 1 d . .
C8A C 1.5517(5) 0.3078(4) 0.4108(3) 0.054(2) Uani 1 d . .
C8B C 1.2476(5) 0.2476(4) 0.4697(3) 0.0355(12) Uani 1 d . .
C8C C 0.5185(5) 0.2960(4) 0.1981(3) 0.0403(13) Uani 1 d . .
H8CA H 0.4796(5) 0.2690(4) 0.2293(3) 0.048 Uiso 1 calc R .
C9A C 1.5571(6) 0.2181(5) 0.4093(4) 0.073(2) Uani 1 d . .
C9B C 1.2460(5) 0.1559(4) 0.4657(3) 0.0360(12) Uani 1 d . .
C9C C 0.4555(5) 0.3416(4) 0.1556(3) 0.0465(15) Uani 1 d . .
H9CA H 0.3738(5) 0.3466(4) 0.1584(3) 0.056 Uiso 1 calc R .
C10B C 1.1369(5) 0.1007(4) 0.4117(3) 0.0347(12) Uani 1 d . .
C10A C 1.4483(5) 0.1580(4) 0.3577(3) 0.049(2) Uani 1 d . .
C10C C 0.5107(5) 0.3796(4) 0.1095(3) 0.0438(14) Uani 1 d . .
H10A H 0.4660(5) 0.4101(4) 0.0808(3) 0.053 Uiso 1 calc R .
C11A C 1.4166(6) 0.0610(4) 0.3402(4) 0.062(2) Uani 1 d . .
H11A H 1.4740(6) 0.0319(4) 0.3626(4) 0.075 Uiso 1 calc R .
C11B C 1.0958(5) 0.0032(4) 0.3943(3) 0.0352(12) Uani 1 d . .
H11B H 1.1473(5) -0.0291(4) 0.4175(3) 0.042 Uiso 1 calc R .
C11C C 0.6313(5) 0.3742(4) 0.1039(2) 0.0319(12) Uani 1 d . .
C12A C 1.3109(5) 0.0007(4) 0.2938(3) 0.0448(14) Uani 1 d . .
C12B C 0.9886(5) -0.0519(3) 0.3472(2) 0.0324(12) Uani 1 d . .
C12C C 0.6928(4) 0.3318(3) 0.1489(2) 0.0306(11) Uani 1 d . .
C13B C 0.9493(5) -0.1541(4) 0.3296(3) 0.0371(13) Uani 1 d . .
C13A C 1.2784(5) -0.1012(4) 0.2784(3) 0.053(2) Uani 1 d . .
C13C C 0.6951(5) 0.4174(4) 0.0542(3) 0.0348(12) Uani 1 d . .
C14B C 0.8428(5) -0.1798(3) 0.2791(3) 0.0373(13) Uani 1 d . .
C14A C 1.1682(5) -0.1325(3) 0.2308(3) 0.0361(12) Uani 1 d . .
C14C C 0.7345(6) 0.5248(4) 0.0821(4) 0.062(2) Uani 1 d . .
H14G H 0.7758(6) 0.5535(4) 0.0507(4) 0.093 Uiso 1 calc R .
H14H H 0.7924(6) 0.5413(4) 0.1274(4) 0.093 Uiso 1 calc R .
H14I H 0.6605(6) 0.5483(4) 0.0862(4) 0.093 Uiso 1 calc R .
C15B C 0.8159(5) -0.0940(3) 0.2663(3) 0.0329(12) Uani 1 d . .
C15A C 1.1318(4) -0.0494(3) 0.2174(2) 0.0271(11) Uani 1 d . .
C15C C 0.6042(5) 0.3919(5) -0.0171(3) 0.057(2) Uani 1 d . .
H15A H 0.6461(5) 0.4199(5) -0.0486(3) 0.085 Uiso 1 calc R .
H15B H 0.5308(5) 0.4162(5) -0.0132(3) 0.085 Uiso 1 calc R .
H15C H 0.5780(5) 0.3233(5) -0.0348(3) 0.085 Uiso 1 calc R .
C16B C 0.7157(5) -0.0896(3) 0.2173(3) 0.0336(12) Uani 1 d . .
H16A H 0.6622(5) -0.1482(3) 0.1902(3) 0.040 Uiso 1 calc R .
C16A C 1.0253(4) -0.0497(3) 0.1701(2) 0.0274(11) Uani 1 d . .
H16B H 0.9702(4) -0.1096(3) 0.1472(2) 0.033 Uiso 1 calc R .
C17B C 0.6843(4) -0.0097(3) 0.2030(2) 0.0308(11) Uani 1 d . .
C17A C 0.9902(4) 0.0276(3) 0.1526(2) 0.0266(11) Uani 1 d . .
C18B C 0.5827(4) -0.0108(4) 0.1476(2) 0.0331(12) Uani 1 d . .
C18A C 0.8871(4) 0.0195(3) 0.0966(2) 0.0270(11) Uani 1 d . .
C19A C 0.8887(4) 0.1077(3) 0.0891(2) 0.0280(11) Uani 1 d . .
C19B C 0.5801(4) 0.0803(4) 0.1504(2) 0.0322(12) Uani 1 d . .
C20B C 0.6812(4) 0.1389(4) 0.2091(2) 0.0303(11) Uani 1 d . .
C20A C 0.9938(4) 0.1722(3) 0.1428(2) 0.0252(10) Uani 1 d . .
C31 C 1.1151(6) 0.4997(4) 0.1869(3) 0.0481(15) Uani 1 d . .
H31A H 1.0430(6) 0.4633(4) 0.1495(3) 0.072 Uiso 1 calc R .
H31B H 1.1755(6) 0.5384(4) 0.1687(3) 0.072 Uiso 1 calc R .
H31C H 1.0874(6) 0.5405(4) 0.2215(3) 0.072 Uiso 1 calc R .
C32 C 0.7615(6) 0.4609(4) 0.3044(3) 0.051(2) Uani 1 d . .
H32A H 0.6873(6) 0.4280(4) 0.2673(3) 0.077 Uiso 1 calc R .
H32B H 0.8115(6) 0.5122(4) 0.2906(3) 0.077 Uiso 1 calc R .
H32C H 0.7358(6) 0.4868(4) 0.3458(3) 0.077 Uiso 1 calc R .
C41 C 1.3600(5) 0.5603(4) 0.3050(3) 0.0441(14) Uani 1 d . .
H41A H 1.3936(5) 0.5668(4) 0.3544(3) 0.053 Uiso 1 calc R .
H41B H 1.3086(5) 0.6060(4) 0.3009(3) 0.053 Uiso 1 calc R .
C42 C 1.4678(7) 0.5837(5) 0.2718(4) 0.081(2) Uani 1 d . .
H42A H 1.5178(7) 0.6480(5) 0.2943(4) 0.121 Uiso 1 calc R .
H42B H 1.4351(7) 0.5787(5) 0.2229(4) 0.121 Uiso 1 calc R .
H42C H 1.5202(7) 0.5395(5) 0.2765(4) 0.121 Uiso 1 calc R .
C43 C 1.0170(5) 0.5134(4) 0.4129(3) 0.0404(13) Uani 1 d . .
H43A H 1.0647(5) 0.5069(4) 0.4567(3) 0.048 Uiso 1 calc R .
H43B H 0.9561(5) 0.5498(4) 0.4235(3) 0.048 Uiso 1 calc R .
C44 C 1.1054(6) 0.5665(4) 0.3791(3) 0.054(2) Uani 1 d . .
H44A H 1.1484(6) 0.6286(4) 0.4100(3) 0.082 Uiso 1 calc R .
H44B H 1.0584(6) 0.5743(4) 0.3361(3) 0.082 Uiso 1 calc R .
H44C H 1.1671(6) 0.5314(4) 0.3693(3) 0.082 Uiso 1 calc R .
C81 C 1.6441(6) 0.3970(4) 0.4557(3) 0.061(2) Uani 1 d . .
H81A H 1.6166(6) 0.4518(4) 0.4457(3) 0.092 Uiso 1 calc R .
H81B H 1.7266(6) 0.3990(4) 0.4464(3) 0.092 Uiso 1 calc R .
H81C H 1.6488(6) 0.3980(4) 0.5041(3) 0.092 Uiso 1 calc R .
C82 C 1.3389(5) 0.3338(4) 0.5190(3) 0.0477(15) Uani 1 d . .
H82A H 1.3165(5) 0.3905(4) 0.5094(3) 0.072 Uiso 1 calc R .
H82B H 1.4235(5) 0.3348(4) 0.5131(3) 0.072 Uiso 1 calc R .
H82C H 1.3360(5) 0.3322(4) 0.5662(3) 0.072 Uiso 1 calc R .
C91 C 1.6494(7) 0.1766(7) 0.4667(5) 0.117(4) Uani 1 d . .
H91A H 1.6851(7) 0.2217(7) 0.5122(5) 0.141 Uiso 1 calc R .
H91B H 1.6090(7) 0.1139(7) 0.4714(5) 0.141 Uiso 1 calc R .
C92 C 1.7311(11) 0.1743(7) 0.4251(4) 0.114(4) Uani 1 d . .
H92A H 1.8010(11) 0.1513(7) 0.4455(4) 0.171 Uiso 0.50 calc PR .
H92B H 1.7627(11) 0.2378(7) 0.4199(4) 0.171 Uiso 0.50 calc PR .
H92C H 1.6879(11) 0.1321(7) 0.3799(4) 0.171 Uiso 0.50 calc PR .
C93 C 1.3315(5) 0.1148(4) 0.5086(3) 0.0416(14) Uani 1 d . .
H93A H 1.4141(5) 0.1605(4) 0.5264(3) 0.050 Uiso 1 calc R .
H93B H 1.3429(5) 0.0574(4) 0.4794(3) 0.050 Uiso 1 calc R .
C94 C 1.2835(6) 0.0895(5) 0.5689(3) 0.065(2) Uani 1 d . .
H94A H 1.3432(6) 0.0628(5) 0.5951(3) 0.097 Uiso 1 calc R .
H94B H 1.2025(6) 0.0430(5) 0.5516(3) 0.097 Uiso 1 calc R .
H94C H 1.2738(6) 0.1462(5) 0.5987(3) 0.097 Uiso 1 calc R .
C131 C 1.3594(9) -0.1592(5) 0.3089(6) 0.114(4) Uani 1 d . .
C132 C 1.3648(11) -0.1749(9) 0.3634(6) 0.044(3) Uani 0.50 d P .
C132 C 1.4486(14) -0.1798(11) 0.2942(7) 0.062(4) Uani 0.50 d P .
C133 C 1.0133(5) -0.2152(4) 0.3656(3) 0.0412(13) Uani 1 d . .
H13A H 1.1043(5) -0.1858(4) 0.3800(3) 0.049 Uiso 1 calc R .
H13B H 0.9999(5) -0.2771(4) 0.3331(3) 0.049 Uiso 1 calc R .
C134 C 0.9665(7) -0.2304(5) 0.4281(3) 0.064(2) Uani 1 d . .
H13C H 1.0112(7) -0.2706(5) 0.4496(3) 0.096 Uiso 1 calc R .
H13D H 0.8769(7) -0.2608(5) 0.4141(3) 0.096 Uiso 1 calc R .
H13E H 0.9813(7) -0.1695(5) 0.4610(3) 0.096 Uiso 1 calc R .
C141 C 1.0982(5) -0.2322(4) 0.1961(3) 0.0454(14) Uani 1 d . .
H14D H 1.0212(5) -0.2331(4) 0.1640(3) 0.068 Uiso 1 calc R .
H14E H 1.0773(5) -0.2653(4) 0.2306(3) 0.068 Uiso 1 calc R .
H14F H 1.1503(5) -0.2635(4) 0.1708(3) 0.068 Uiso 1 calc R .
C142 C 0.7661(6) -0.2780(4) 0.2425(3) 0.054(2) Uani 1 d . .
H14A H 0.6941(6) -0.2751(4) 0.2084(3) 0.082 Uiso 1 calc R .
H14B H 0.7368(6) -0.3101(4) 0.2758(3) 0.082 Uiso 1 calc R .
H14C H 0.8175(6) -0.3129(4) 0.2193(3) 0.082 Uiso 1 calc R .
C181 C 0.8007(4) -0.0716(3) 0.0516(2) 0.0308(11) Uani 1 d . .
H18C H 0.7161(4) -0.0620(3) 0.0377(2) 0.037 Uiso 1 calc R .
H18D H 0.7950(4) -0.1197(3) 0.0783(2) 0.037 Uiso 1 calc R .
C182 C 0.8437(5) -0.1079(4) -0.0125(3) 0.0480(15) Uani 1 d . .
H18E H 0.7845(5) -0.1670(4) -0.0399(3) 0.072 Uiso 1 calc R .
H18F H 0.9267(5) -0.1188(4) 0.0008(3) 0.072 Uiso 1 calc R .
H18G H 0.8476(5) -0.0612(4) -0.0398(3) 0.072 Uiso 1 calc R .
C183 C 0.4954(5) -0.0984(4) 0.0984(3) 0.0413(13) Uani 1 d . .
H18A H 0.4717(5) -0.0858(4) 0.0527(3) 0.050 Uiso 1 calc R .
H18B H 0.5394(5) -0.1493(4) 0.0935(3) 0.050 Uiso 1 calc R .
C184 C 0.3790(6) -0.1309(5) 0.1221(3) 0.068(2) Uani 1 d . .
H18H H 0.3252(6) -0.1879(5) 0.0886(3) 0.101 Uiso 1 calc R .
H18I H 0.3341(6) -0.0813(5) 0.1261(3) 0.101 Uiso 1 calc R .
H18J H 0.4019(6) -0.1447(5) 0.1669(3) 0.101 Uiso 1 calc R .
C191 C 0.7975(5) 0.1285(4) 0.0343(3) 0.0384(13) Uani 1 d . .
H19A H 0.8164(5) 0.1965(4) 0.0386(3) 0.058 Uiso 1 calc R .
H19B H 0.7125(5) 0.1066(4) 0.0395(3) 0.058 Uiso 1 calc R .
H19C H 0.8041(5) 0.0961(4) -0.0110(3) 0.058 Uiso 1 calc R .
C192 C 0.4877(5) 0.1068(4) 0.0993(3) 0.0461(14) Uani 1 d . .
H19D H 0.5014(5) 0.1754(4) 0.1104(3) 0.069 Uiso 1 calc R .
H19E H 0.4026(5) 0.0778(4) 0.1013(3) 0.069 Uiso 1 calc R .
H19F H 0.4987(5) 0.0844(4) 0.0530(3) 0.069 Uiso 1 calc R .

loop_
_geom_bond_atom_site_label_1
_geom_bond_atom_site_label_2
_geom_bond_distance
_geom_bond_site_symmetry_2
_geom_bond_publ_flag
ZnA N2A 2.039(4) . ?
ZnA N3A 2.042(4) . ?
ZnA N4B 2.042(4) . ?
ZnA N1A 2.049(4) . ?
ZnB N1B 2.034(4) . ?
ZnB N4B 2.037(4) . ?
ZnB N3B 2.043(4) . ?
ZnB N2B 2.053(4) . ?
N1A C5A 1.371(6) . ?
N1A C2A 1.376(6) . ?
N1B C2B 1.373(6) . ?
N1B C5B 1.373(6) . ?
N2B C10B 1.377(6) . ?
N2B C7B 1.383(6) . ?
N2A C7A 1.371(6) . ?
N2A C10A 1.375(7) . ?
N3B C15B 1.365(6) . ?
N3B C12B 1.375(6) . ?
N3A C15A 1.369(6) . ?
N3A C12A 1.374(6) . ?
N4B C17A 1.375(6) . ?
N4B C20A 1.384(6) . ?
N4B C17B 1.372(6) . ?
N4B C20B 1.381(6) . ?
O C6C 1.378(5) . ?
O C12C 1.383(6) . ?
C1B C2B 1.408(7) . ?
C1B C20B 1.409(7) . ?
C1B C7C 1.504(7) . ?
C1A C2A 1.409(7) . ?
C1A C20A 1.415(6) . ?
C1A C1C 1.508(6) . ?
C1C C2C 1.375(7) . ?
C1C C6C 1.398(7) . ?
C2B C3B 1.467(7) . ?
C2C C3C 1.391(7) . ?
C2A C3A 1.466(7) . ?
C3C C4C 1.375(7) . ?
C3B C4B 1.365(7) . ?
C3B C32 1.503(7) . ?
C3A C4A 1.364(7) . ?
C3A C31 1.504(7) . ?
C4B C5B 1.439(7) . ?
C4B C43 1.505(7) . ?
C4A C5A 1.446(7) . ?
C4A C41 1.504(7) . ?
C4C C5C 1.390(7) . ?
C5A C6A 1.388(7) . ?
C5B C6B 1.396(7) . ?
C5C C6C 1.389(7) . ?
C5C C13C 1.533(7) . ?
C6A C7A 1.384(7) . ?
C6B C7B 1.381(7) . ?
C7A C8A 1.446(7) . ?
C7B C8B 1.449(7) . ?
C7C C8C 1.378(7) . ?
C7C C12C 1.396(7) . ?
C8A C9A 1.353(9) . ?
C8A C81 1.512(8) . ?
C8B C9B 1.356(7) . ?
C8B C82 1.511(7) . ?
C8C C9C 1.392(7) . ?
C9A C10A 1.450(8) . ?
C9A C91 1.718(13) . ?
C9B C10B 1.456(7) . ?
C9B C93 1.492(7) . ?
C9C C10C 1.379(8) . ?
C10B C11B 1.387(7) . ?
C10A C11A 1.378(8) . ?
C10C C11C 1.401(7) . ?
C11A C12A 1.386(8) . ?
C11B C12B 1.379(7) . ?
C11C C12C 1.383(7) . ?
C11C C13C 1.526(7) . ?
C12A C13A 1.450(8) . ?
C12B C13B 1.454(7) . ?
C13B C14B 1.357(7) . ?
C13B C133 1.500(7) . ?
C13A C14A 1.353(8) . ?
C13A C131 1.520(8) . ?
C13C C14C 1.535(8) . ?
C13C C15C 1.542(7) . ?
C14B C15B 1.442(7) . ?
C14B C142 1.505(7) . ?
C14A C15A 1.450(7) . ?
C14A C141 1.495(7) . ?
C15B C16B 1.384(7) . ?
C15A C16A 1.391(7) . ?
C16B C17B 1.385(7) . ?
C16A C17A 1.390(6) . ?
C17B C18B 1.447(7) . ?
C17A C18A 1.436(6) . ?
C18B C19B 1.362(7) . ?
C18B C183 1.507(7) . ?
C18A C19A 1.361(7) . ?
C18A C181 1.506(6) . ?
C19A C20A 1.469(7) . ?
C19A C191 1.500(6) . ?
C19B C20B 1.470(7) . ?
C19B C192 1.505(7) . ?
C41 C42 1.515(9) . ?
C43 C44 1.505(8) . ?
C91 C92 1.368(12) . ?
C93 C94 1.522(8) . ?
C131 C132 1.18(2) . ?
C131 C132 1.179(14) . ?
C132 C132 1.84(2) . ?
C133 C134 1.513(8) . ?
C181 C182 1.521(7) . ?
C183 C184 1.506(8) . ?
